data_4086352
loop_
_publ_author_name
'O, Wylie W. N.'
'Kang, Xiaohui'
'Luo, Yi'
'Hou, Zhaomin'

_publ_section_title
;
 PNP-Ligated Heterometallic Rare-Earth/Ruthenium Hydride Complexes Bearing
 Phosphinophenyl and Phosphinomethyl Bridging Ligands
;
_journal_issue 4
_journal_name_full Organometallics
_journal_page_first 1030
_journal_page_last 1043
_journal_paper_doi 10.1021/om401216v
_journal_volume 33
_journal_year 2014
_chemical_formula_sum 'C61 H88 N2 O P3 Ru Y'
_chemical_formula_weight 1148.22
_chemical_name_common PNP(iPr)Y(H)2Ru(C5Me5)PPh2(CH2CHPhCNCH3)(C4H10O)
_chemical_name_systematic
; 
 ? 
;
_space_group_IT_number 14
_symmetry_cell_setting monoclinic
_symmetry_space_group_name_Hall '-P 2yn'
_symmetry_space_group_name_H-M 'P 1 21/n 1'
_atom_sites_solution_hydrogens geom
_atom_sites_solution_primary direct
_atom_sites_solution_secondary difmap
_audit_creation_method SHELXL-97
_cell_angle_alpha 90.00
_cell_angle_beta 104.871(3)
_cell_angle_gamma 90.00
_cell_formula_units_Z 4
_cell_length_a 14.8425(10)
_cell_length_b 17.5448(11)
_cell_length_c 23.6853(16)
_cell_measurement_reflns_used 131481
_cell_measurement_temperature 163(2)
_cell_measurement_theta_max 25.08
_cell_measurement_theta_min 1.45
_cell_volume 5961.3(7)
_computing_cell_refinement 'APEX2 (Bruker, 2013); SAINT (Bruker, 2012)'
_computing_data_collection 'GIS (Bruker)'
_computing_data_reduction 'SAINT (Bruker, 2012); XPREP (Sheldrick, 2013)'
_computing_molecular_graphics 'Ortep-3 for Windows (Farrugia, 1997)'
_computing_publication_material 'WinGX publication routines (Farrugia, 1999)'
_computing_structure_refinement 'SHELXL-97 (Sheldrick, 1997)'
_computing_structure_solution 'SHELXS-97 (Sheldrick, 1990)'
_diffrn_ambient_temperature 163(2)
_diffrn_measured_fraction_theta_full 0.999
_diffrn_measured_fraction_theta_max 0.999
_diffrn_measurement_device_type 'Bruker D8 QUEST diffractometer with a CMOS area detector'
_diffrn_measurement_method 'phi and omega scans'
_diffrn_radiation_monochromator 'doubly curved silicon crystal'
_diffrn_radiation_source 'microfocus sealed tube'
_diffrn_radiation_type MoK\a
_diffrn_radiation_wavelength 0.71073
_diffrn_reflns_av_R_equivalents 0.1180
_diffrn_reflns_av_sigmaI/netI 0.0495
_diffrn_reflns_limit_h_max 17
_diffrn_reflns_limit_h_min -17
_diffrn_reflns_limit_k_max 20
_diffrn_reflns_limit_k_min -20
_diffrn_reflns_limit_l_max 28
_diffrn_reflns_limit_l_min -28
_diffrn_reflns_number 131481
_diffrn_reflns_theta_full 25.08
_diffrn_reflns_theta_max 25.08
_diffrn_reflns_theta_min 1.46
_exptl_absorpt_coefficient_mu 1.342
_exptl_absorpt_correction_T_max 0.9238
_exptl_absorpt_correction_T_min 0.5897
_exptl_absorpt_correction_type multi-scan
_exptl_absorpt_process_details 'Sheldrick, G. M. (2012) SADABS. Bruker AXS Inc., Madison, Wisconsin, USA.'
_exptl_crystal_colour yellow
_exptl_crystal_density_diffrn 1.279
_exptl_crystal_density_method 'not measured'
_exptl_crystal_description plate
_exptl_crystal_F_000 2416
_exptl_crystal_size_max 0.44
_exptl_crystal_size_mid 0.25
_exptl_crystal_size_min 0.06
_refine_diff_density_max 0.490
_refine_diff_density_min -0.351
_refine_diff_density_rms 0.074
_refine_ls_extinction_method none
_refine_ls_goodness_of_fit_ref 1.049
_refine_ls_hydrogen_treatment mixed
_refine_ls_matrix_type full
_refine_ls_number_parameters 638
_refine_ls_number_reflns 10583
_refine_ls_number_restraints 0
_refine_ls_restrained_S_all 1.049
_refine_ls_R_factor_all 0.0587
_refine_ls_R_factor_gt 0.0361
_refine_ls_shift/su_max 0.002
_refine_ls_shift/su_mean 0.000
_refine_ls_structure_factor_coef Fsqd
_refine_ls_weighting_details 'calc w=1/[\s^2^(Fo^2^)+(0.0330P)^2^+3.2953P] where P=(Fo^2^+2Fc^2^)/3'
_refine_ls_weighting_scheme calc
_refine_ls_wR_factor_gt 0.0720
_refine_ls_wR_factor_ref 0.0790
_reflns_number_gt 8315
_reflns_number_total 10583
_reflns_threshold_expression >2sigma(I)
_cod_data_source_file om401216v_si_002.cif
_cod_data_source_block 7b-Y
_cod_depositor_comments
;
The following automatic conversions were performed:

'_symmetry_cell_setting' value 'Monoclinic' changed to 'monoclinic'
according to the built-in table from CIF Core dictionary named
'cif_core.dic' version 2.4.1 from 2010-06-29.

'_exptl_crystal_density_meas' value 'not measured' was changed to '?'
- the value is perceived as not measured.

Automatic conversion script
Id: cif_fix_values 4093 2015-10-18 17:28:56Z antanas 
;
_cod_original_sg_symbol_H-M 'P 21/n'
_cod_database_code 4086352

loop_
_symmetry_equiv_pos_as_xyz
'x, y, z'
'-x+1/2, y+1/2, -z+1/2'
'-x, -y, -z'
'x-1/2, -y-1/2, z-1/2'

loop_
_atom_site_label
_atom_site_type_symbol
_atom_site_fract_x
_atom_site_fract_y
_atom_site_fract_z
_atom_site_U_iso_or_equiv
_atom_site_adp_type
_atom_site_occupancy
_atom_site_symmetry_multiplicity
_atom_site_calc_flag
_atom_site_refinement_flags
_atom_site_disorder_assembly
_atom_site_disorder_group
C1 C 0.60428(19) 0.89797(17) 0.21412(13) 0.0213(7) Uani 1 1 d . . .
H1A H 0.6546 0.9322 0.2354 0.026 Uiso 1 1 calc R . .
H1B H 0.6174 0.8470 0.2323 0.026 Uiso 1 1 calc R . .
C2 C 0.61385(19) 0.89123(16) 0.15127(13) 0.0203(6) Uani 1 1 d . . .
H2 H 0.5953 0.9410 0.1310 0.024 Uiso 1 1 calc R . .
C3 C 0.7170(2) 0.87775(17) 0.15568(13) 0.0219(7) Uani 1 1 d . . .
C4 C 0.7747(2) 0.93483(19) 0.14403(15) 0.0340(8) Uani 1 1 d . . .
H4 H 0.7494 0.9835 0.1314 0.041 Uiso 1 1 calc R . .
C5 C 0.8694(3) 0.9214(2) 0.15068(17) 0.0470(11) Uani 1 1 d . . .
H5 H 0.9079 0.9609 0.1423 0.056 Uiso 1 1 calc R . .
C6 C 0.9075(2) 0.8520(3) 0.16909(16) 0.0486(11) Uani 1 1 d . . .
H6 H 0.9722 0.8433 0.1738 0.058 Uiso 1 1 calc R . .
C7 C 0.8518(2) 0.7946(2) 0.18081(15) 0.0412(9) Uani 1 1 d . . .
H7 H 0.8778 0.7462 0.1937 0.049 Uiso 1 1 calc R . .
C8 C 0.7576(2) 0.80786(19) 0.17373(14) 0.0313(8) Uani 1 1 d . . .
H8 H 0.7196 0.7677 0.1815 0.038 Uiso 1 1 calc R . .
C9 C 0.5689(2) 0.82252(18) 0.06067(13) 0.0299(8) Uani 1 1 d . . .
H9A H 0.5225 0.7872 0.0378 0.045 Uiso 1 1 calc R . .
H9B H 0.6316 0.8022 0.0642 0.045 Uiso 1 1 calc R . .
H9C H 0.5628 0.8721 0.0410 0.045 Uiso 1 1 calc R . .
C10 C 0.4746(2) 1.01920(16) 0.18326(13) 0.0240(7) Uani 1 1 d . . .
C11 C 0.3876(2) 1.03449(17) 0.14784(14) 0.0311(8) Uani 1 1 d . . .
H11 H 0.3373 1.0012 0.1484 0.037 Uiso 1 1 calc R . .
C12 C 0.3718(3) 1.09776(19) 0.11123(16) 0.0435(9) Uani 1 1 d . . .
H12 H 0.3112 1.1078 0.0872 0.052 Uiso 1 1 calc R . .
C13 C 0.4447(3) 1.1457(2) 0.11001(17) 0.0478(10) Uani 1 1 d . . .
H13 H 0.4346 1.1886 0.0847 0.057 Uiso 1 1 calc R . .
C14 C 0.5316(3) 1.13158(19) 0.14524(17) 0.0442(10) Uani 1 1 d . . .
H14 H 0.5817 1.1648 0.1443 0.053 Uiso 1 1 calc R . .
C15 C 0.5472(2) 1.06930(17) 0.18226(15) 0.0337(8) Uani 1 1 d . . .
H15 H 0.6076 1.0606 0.2071 0.040 Uiso 1 1 calc R . .
C16 C 0.5469(2) 0.97216(17) 0.30207(13) 0.0228(7) Uani 1 1 d . . .
C17 C 0.5334(2) 1.04679(18) 0.31770(15) 0.0323(8) Uani 1 1 d . . .
H17 H 0.4972 1.0808 0.2896 0.039 Uiso 1 1 calc R . .
C18 C 0.5728(3) 1.0719(2) 0.37457(17) 0.0426(9) Uani 1 1 d . . .
H18 H 0.5620 1.1227 0.3851 0.051 Uiso 1 1 calc R . .
C19 C 0.6274(3) 1.0242(2) 0.41561(16) 0.0442(10) Uani 1 1 d . . .
H19 H 0.6548 1.0419 0.4541 0.053 Uiso 1 1 calc R . .
C20 C 0.6416(2) 0.9507(2) 0.40008(15) 0.0376(9) Uani 1 1 d . . .
H20 H 0.6796 0.9175 0.4280 0.045 Uiso 1 1 calc R . .
C21 C 0.6013(2) 0.92455(18) 0.34438(14) 0.0292(8) Uani 1 1 d . . .
H21 H 0.6108 0.8731 0.3347 0.035 Uiso 1 1 calc R . .
C22 C 0.2361(2) 0.81056(17) 0.23683(14) 0.0255(7) Uani 1 1 d . . .
C23 C 0.2261(2) 0.89029(17) 0.22254(13) 0.0233(7) Uani 1 1 d . . .
C24 C 0.2849(2) 0.93195(16) 0.26875(14) 0.0247(7) Uani 1 1 d . . .
C25 C 0.3325(2) 0.87884(18) 0.31205(13) 0.0260(7) Uani 1 1 d . . .
C26 C 0.3014(2) 0.80461(17) 0.29193(14) 0.0259(7) Uani 1 1 d . . .
C27 C 0.1750(2) 0.7473(2) 0.20569(18) 0.0450(10) Uani 1 1 d . . .
H27A H 0.1505 0.7608 0.1645 0.067 Uiso 1 1 calc R . .
H27B H 0.1231 0.7395 0.2236 0.067 Uiso 1 1 calc R . .
H27C H 0.2116 0.7003 0.2087 0.067 Uiso 1 1 calc R . .
C28 C 0.1562(2) 0.9247(2) 0.17162(16) 0.0413(9) Uani 1 1 d . . .
H28A H 0.1419 0.8882 0.1392 0.062 Uiso 1 1 calc R . .
H28B H 0.1820 0.9713 0.1592 0.062 Uiso 1 1 calc R . .
H28C H 0.0990 0.9370 0.1832 0.062 Uiso 1 1 calc R . .
C29 C 0.2844(2) 1.01684(18) 0.27622(17) 0.0400(9) Uani 1 1 d . . .
H29A H 0.3450 1.0335 0.3005 0.060 Uiso 1 1 calc R . .
H29B H 0.2354 1.0310 0.2952 0.060 Uiso 1 1 calc R . .
H29C H 0.2724 1.0415 0.2379 0.060 Uiso 1 1 calc R . .
C30 C 0.3896(2) 0.8989(2) 0.37223(15) 0.0420(9) Uani 1 1 d . . .
H30A H 0.4230 0.9467 0.3707 0.063 Uiso 1 1 calc R . .
H30B H 0.4346 0.8580 0.3869 0.063 Uiso 1 1 calc R . .
H30C H 0.3485 0.9049 0.3983 0.063 Uiso 1 1 calc R . .
C31 C 0.3228(3) 0.7333(2) 0.32773(17) 0.0456(10) Uani 1 1 d . . .
H31A H 0.3875 0.7350 0.3514 0.068 Uiso 1 1 calc R . .
H31B H 0.3142 0.6890 0.3018 0.068 Uiso 1 1 calc R . .
H31C H 0.2807 0.7294 0.3534 0.068 Uiso 1 1 calc R . .
C32 C 0.39250(19) 0.66109(15) 0.01762(12) 0.0192(6) Uani 1 1 d . . .
C33 C 0.4317(2) 0.61132(17) -0.01577(13) 0.0264(7) Uani 1 1 d . . .
H33 H 0.4713 0.5715 0.0034 0.032 Uiso 1 1 calc R . .
C34 C 0.4146(2) 0.61819(18) -0.07531(13) 0.0272(7) Uani 1 1 d . . .
H34 H 0.4425 0.5830 -0.0962 0.033 Uiso 1 1 calc R . .
C35 C 0.3573(2) 0.67541(17) -0.10598(13) 0.0235(7) Uani 1 1 d . . .
C36 C 0.3203(2) 0.72621(16) -0.07328(13) 0.0227(7) Uani 1 1 d . . .
H36 H 0.2822 0.7666 -0.0929 0.027 Uiso 1 1 calc R . .
C37 C 0.33647(19) 0.72081(16) -0.01273(13) 0.0207(7) Uani 1 1 d . . .
C38 C 0.3351(2) 0.68040(19) -0.17174(13) 0.0311(8) Uani 1 1 d . . .
H38A H 0.3891 0.6633 -0.1850 0.047 Uiso 1 1 calc R . .
H38B H 0.3204 0.7333 -0.1840 0.047 Uiso 1 1 calc R . .
H38C H 0.2814 0.6479 -0.1889 0.047 Uiso 1 1 calc R . .
C39 C 0.41164(19) 0.58094(16) 0.10079(13) 0.0199(6) Uani 1 1 d . . .
C40 C 0.46960(19) 0.56031(15) 0.15547(12) 0.0181(6) Uani 1 1 d . . .
C41 C 0.4659(2) 0.48672(16) 0.17764(13) 0.0213(7) Uani 1 1 d . . .
H41 H 0.5048 0.4748 0.2151 0.026 Uiso 1 1 calc R . .
C42 C 0.4078(2) 0.43091(16) 0.14708(14) 0.0246(7) Uani 1 1 d . . .
C43 C 0.3511(2) 0.45154(17) 0.09309(15) 0.0306(8) Uani 1 1 d . . .
H43 H 0.3101 0.4145 0.0711 0.037 Uiso 1 1 calc R . .
C44 C 0.3518(2) 0.52324(17) 0.07016(14) 0.0293(7) Uani 1 1 d . . .
H44 H 0.3113 0.5345 0.0330 0.035 Uiso 1 1 calc R . .
C45 C 0.4074(2) 0.35099(17) 0.17013(16) 0.0339(8) Uani 1 1 d . . .
H45A H 0.3430 0.3326 0.1623 0.051 Uiso 1 1 calc R . .
H45B H 0.4357 0.3508 0.2123 0.051 Uiso 1 1 calc R . .
H45C H 0.4431 0.3176 0.1507 0.051 Uiso 1 1 calc R . .
C46 C 0.1762(2) 0.6752(2) 0.05754(18) 0.0474(10) Uani 1 1 d . . .
H46A H 0.2181 0.6772 0.0969 0.071 Uiso 1 1 calc R . .
H46B H 0.1996 0.6376 0.0341 0.071 Uiso 1 1 calc R . .
H46C H 0.1136 0.6606 0.0599 0.071 Uiso 1 1 calc R . .
C47 C 0.1068(2) 0.7525(2) -0.03245(16) 0.0479(10) Uani 1 1 d . . .
H47A H 0.1048 0.8033 -0.0499 0.072 Uiso 1 1 calc R . .
H47B H 0.0441 0.7380 -0.0302 0.072 Uiso 1 1 calc R . .
H47C H 0.1295 0.7155 -0.0566 0.072 Uiso 1 1 calc R . .
C48 C 0.1724(2) 0.75355(19) 0.02892(15) 0.0355(8) Uani 1 1 d . . .
H48 H 0.1451 0.7896 0.0527 0.043 Uiso 1 1 calc R . .
C49 C 0.2170(3) 0.9335(2) 0.01911(17) 0.0477(10) Uani 1 1 d . . .
H49A H 0.1573 0.9100 0.0194 0.072 Uiso 1 1 calc R . .
H49B H 0.2057 0.9808 -0.0036 0.072 Uiso 1 1 calc R . .
H49C H 0.2520 0.9449 0.0593 0.072 Uiso 1 1 calc R . .
C50 C 0.3662(3) 0.9138(2) -0.01024(17) 0.0454(10) Uani 1 1 d . . .
H50A H 0.4012 0.8783 -0.0285 0.068 Uiso 1 1 calc R . .
H50B H 0.4023 0.9250 0.0297 0.068 Uiso 1 1 calc R . .
H50C H 0.3550 0.9612 -0.0329 0.068 Uiso 1 1 calc R . .
C51 C 0.2736(2) 0.87826(18) -0.00876(15) 0.0353(8) Uani 1 1 d . . .
H51 H 0.2374 0.8675 -0.0498 0.042 Uiso 1 1 calc R . .
C52 C 0.4852(3) 0.6139(2) 0.29139(16) 0.0457(10) Uani 1 1 d . . .
H52A H 0.4373 0.5804 0.2677 0.068 Uiso 1 1 calc R . .
H52B H 0.4630 0.6667 0.2872 0.068 Uiso 1 1 calc R . .
H52C H 0.4982 0.5987 0.3325 0.068 Uiso 1 1 calc R . .
C53 C 0.6503(3) 0.6585(2) 0.30721(16) 0.0552(11) Uani 1 1 d . . .
H53A H 0.7069 0.6532 0.2934 0.083 Uiso 1 1 calc R . .
H53B H 0.6637 0.6434 0.3484 0.083 Uiso 1 1 calc R . .
H53C H 0.6296 0.7118 0.3032 0.083 Uiso 1 1 calc R . .
C54 C 0.5737(2) 0.60753(18) 0.27083(13) 0.0286(7) Uani 1 1 d . . .
H54 H 0.5956 0.5535 0.2756 0.034 Uiso 1 1 calc R . .
C55 C 0.7004(2) 0.53085(18) 0.19472(15) 0.0340(8) Uani 1 1 d . . .
H55A H 0.7079 0.5260 0.2369 0.051 Uiso 1 1 calc R . .
H55B H 0.7611 0.5245 0.1861 0.051 Uiso 1 1 calc R . .
H55C H 0.6574 0.4915 0.1742 0.051 Uiso 1 1 calc R . .
C56 C 0.6502(2) 0.6187(2) 0.10910(16) 0.0428(10) Uani 1 1 d . . .
H56A H 0.6256 0.6696 0.0969 0.064 Uiso 1 1 calc R . .
H56B H 0.6070 0.5800 0.0878 0.064 Uiso 1 1 calc R . .
H56C H 0.7110 0.6125 0.1005 0.064 Uiso 1 1 calc R . .
C57 C 0.6614(2) 0.60934(17) 0.17450(14) 0.0274(7) Uani 1 1 d . . .
H57 H 0.7087 0.6476 0.1947 0.033 Uiso 1 1 calc R . .
C58 C 0.4233(3) 0.6184(2) 0.49730(16) 0.0430(9) Uani 1 1 d . . .
H58A H 0.3976 0.5836 0.5221 0.052 Uiso 1 1 calc R . .
H58B H 0.4840 0.6381 0.5206 0.052 Uiso 1 1 calc R . .
C59 C 0.4357(3) 0.5770(2) 0.44418(17) 0.0521(11) Uani 1 1 d . . .
H59A H 0.4788 0.5343 0.4564 0.078 Uiso 1 1 calc R . .
H59B H 0.4611 0.6121 0.4200 0.078 Uiso 1 1 calc R . .
H59C H 0.3752 0.5577 0.4216 0.078 Uiso 1 1 calc R . .
C60 C 0.3381(3) 0.7196(2) 0.52215(19) 0.0642(13) Uani 1 1 d . . .
H60A H 0.3953 0.7390 0.5498 0.077 Uiso 1 1 calc R . .
H60B H 0.3055 0.6859 0.5440 0.077 Uiso 1 1 calc R . .
C61 C 0.2774(4) 0.7837(2) 0.4973(2) 0.0769(15) Uani 1 1 d . . .
H61A H 0.2613 0.8124 0.5288 0.115 Uiso 1 1 calc R . .
H61B H 0.2204 0.7643 0.4705 0.115 Uiso 1 1 calc R . .
H61C H 0.3101 0.8172 0.4760 0.115 Uiso 1 1 calc R . .
P1 P 0.49325(5) 0.93235(4) 0.22893(3) 0.01894(17) Uani 1 1 d . . .
P2 P 0.29203(6) 0.78791(5) 0.03219(4) 0.02490(19) Uani 1 1 d . . .
P3 P 0.55042(5) 0.63316(4) 0.19318(3) 0.01803(17) Uani 1 1 d . . .
Y1 Y 0.442198(18) 0.766032(15) 0.138389(12) 0.01589(8) Uani 1 1 d . . .
Ru1 Ru 0.371123(15) 0.854845(13) 0.226782(10) 0.01660(7) Uani 1 1 d . . .
N1 N 0.55354(16) 0.83168(13) 0.11888(10) 0.0202(5) Uani 1 1 d . . .
N2 N 0.41119(16) 0.65519(13) 0.07897(10) 0.0201(5) Uani 1 1 d . . .
O1 O 0.3619(2) 0.67846(15) 0.47771(11) 0.0579(8) Uani 1 1 d . . .
H1RU H 0.4411(18) 0.7821(15) 0.2286(12) 0.019(7) Uiso 1 1 d . . .
H2RU H 0.347(2) 0.8550(16) 0.1581(13) 0.034(9) Uiso 1 1 d . . .

loop_
_atom_site_aniso_label
_atom_site_aniso_U_11
_atom_site_aniso_U_22
_atom_site_aniso_U_33
_atom_site_aniso_U_23
_atom_site_aniso_U_13
_atom_site_aniso_U_12
C1 0.0183(16) 0.0226(16) 0.0220(17) -0.0032(13) 0.0035(13) -0.0027(12)
C2 0.0224(16) 0.0181(15) 0.0205(16) 0.0005(13) 0.0059(13) -0.0003(12)
C3 0.0216(16) 0.0288(17) 0.0165(16) -0.0081(13) 0.0069(13) -0.0071(13)
C4 0.035(2) 0.035(2) 0.037(2) -0.0103(16) 0.0183(17) -0.0107(15)
C5 0.037(2) 0.061(3) 0.051(3) -0.030(2) 0.0264(19) -0.029(2)
C6 0.0235(19) 0.082(3) 0.042(2) -0.029(2) 0.0115(17) -0.006(2)
C7 0.030(2) 0.058(2) 0.035(2) -0.0032(18) 0.0064(17) 0.0142(18)
C8 0.0254(18) 0.037(2) 0.034(2) -0.0004(16) 0.0109(15) 0.0002(15)
C9 0.0315(19) 0.0336(19) 0.0240(18) -0.0039(15) 0.0058(15) -0.0044(15)
C10 0.0298(18) 0.0201(16) 0.0247(18) -0.0019(14) 0.0118(15) -0.0018(13)
C11 0.036(2) 0.0246(18) 0.032(2) 0.0031(15) 0.0082(16) -0.0001(15)
C12 0.048(2) 0.032(2) 0.046(2) 0.0088(18) 0.0049(19) 0.0071(18)
C13 0.075(3) 0.0241(19) 0.046(2) 0.0097(18) 0.019(2) 0.004(2)
C14 0.059(3) 0.027(2) 0.051(3) -0.0011(18) 0.022(2) -0.0131(18)
C15 0.035(2) 0.0235(18) 0.043(2) 0.0028(16) 0.0113(17) -0.0026(15)
C16 0.0186(16) 0.0279(17) 0.0235(17) -0.0053(14) 0.0084(13) -0.0082(13)
C17 0.0327(19) 0.0311(19) 0.033(2) -0.0102(16) 0.0083(16) -0.0067(15)
C18 0.048(2) 0.035(2) 0.047(2) -0.0194(19) 0.016(2) -0.0119(18)
C19 0.049(2) 0.056(3) 0.027(2) -0.0167(19) 0.0087(18) -0.025(2)
C20 0.037(2) 0.049(2) 0.026(2) 0.0004(17) 0.0073(16) -0.0132(17)
C21 0.0325(19) 0.0322(18) 0.0255(19) -0.0025(15) 0.0120(15) -0.0081(15)
C22 0.0253(17) 0.0232(17) 0.035(2) -0.0063(15) 0.0195(16) -0.0046(13)
C23 0.0171(16) 0.0293(17) 0.0265(18) 0.0002(14) 0.0112(14) 0.0020(13)
C24 0.0204(16) 0.0227(16) 0.0347(19) -0.0036(15) 0.0141(15) 0.0020(13)
C25 0.0208(17) 0.0360(19) 0.0242(18) -0.0033(15) 0.0110(14) 0.0022(14)
C26 0.0300(18) 0.0217(17) 0.0316(19) 0.0042(14) 0.0183(16) 0.0047(14)
C27 0.039(2) 0.040(2) 0.063(3) -0.0178(19) 0.026(2) -0.0175(17)
C28 0.0242(19) 0.053(2) 0.046(2) 0.0081(19) 0.0077(17) 0.0050(16)
C29 0.037(2) 0.0249(18) 0.064(3) -0.0095(18) 0.0237(19) 0.0015(15)
C30 0.035(2) 0.066(3) 0.027(2) -0.0069(18) 0.0133(17) 0.0004(18)
C31 0.053(2) 0.043(2) 0.054(3) 0.0199(19) 0.038(2) 0.0145(18)
C32 0.0197(15) 0.0198(16) 0.0166(16) -0.0050(13) 0.0017(13) -0.0008(12)
C33 0.0277(18) 0.0262(17) 0.0223(18) -0.0019(14) 0.0008(14) 0.0114(14)
C34 0.0268(18) 0.0329(18) 0.0223(18) -0.0078(15) 0.0068(14) 0.0047(14)
C35 0.0193(16) 0.0301(17) 0.0200(17) -0.0042(14) 0.0035(13) -0.0042(13)
C36 0.0229(16) 0.0219(16) 0.0199(17) 0.0012(13) -0.0010(13) 0.0029(13)
C37 0.0179(16) 0.0222(16) 0.0187(16) -0.0043(13) -0.0011(13) 0.0025(12)
C38 0.036(2) 0.0366(19) 0.0209(18) -0.0040(15) 0.0076(15) -0.0009(15)
C39 0.0171(15) 0.0221(16) 0.0198(17) -0.0044(13) 0.0035(13) 0.0006(12)
C40 0.0191(15) 0.0189(15) 0.0178(16) -0.0024(13) 0.0076(13) 0.0002(12)
C41 0.0221(16) 0.0227(16) 0.0218(17) 0.0011(13) 0.0104(14) 0.0037(13)
C42 0.0242(17) 0.0221(17) 0.0319(19) -0.0021(14) 0.0155(15) 0.0002(13)
C43 0.0264(18) 0.0252(18) 0.040(2) -0.0102(16) 0.0075(16) -0.0092(14)
C44 0.0267(18) 0.0297(18) 0.0258(19) -0.0053(15) -0.0036(14) -0.0019(14)
C45 0.036(2) 0.0232(17) 0.047(2) -0.0010(16) 0.0183(17) -0.0055(15)
C46 0.033(2) 0.056(2) 0.057(3) -0.010(2) 0.0189(19) -0.0025(18)
C47 0.026(2) 0.061(3) 0.048(2) -0.020(2) -0.0067(18) 0.0047(18)
C48 0.0260(18) 0.043(2) 0.036(2) -0.0142(17) 0.0050(16) 0.0073(15)
C49 0.053(2) 0.032(2) 0.051(3) -0.0092(18) 0.002(2) 0.0206(18)
C50 0.058(3) 0.031(2) 0.044(2) 0.0089(18) 0.009(2) 0.0126(18)
C51 0.042(2) 0.0324(19) 0.0233(19) -0.0030(15) -0.0064(16) 0.0166(16)
C52 0.072(3) 0.041(2) 0.032(2) 0.0032(17) 0.027(2) 0.0128(19)
C53 0.076(3) 0.047(2) 0.027(2) -0.0076(18) -0.014(2) -0.013(2)
C54 0.040(2) 0.0224(17) 0.0202(17) 0.0011(14) 0.0019(15) 0.0038(14)
C55 0.0259(18) 0.0326(19) 0.045(2) 0.0070(16) 0.0108(16) 0.0119(15)
C56 0.036(2) 0.052(2) 0.048(2) 0.0210(19) 0.0251(19) 0.0194(17)
C57 0.0168(16) 0.0242(17) 0.040(2) 0.0028(15) 0.0049(15) 0.0025(13)
C58 0.047(2) 0.038(2) 0.045(2) 0.0009(18) 0.0143(19) -0.0075(18)
C59 0.060(3) 0.050(2) 0.050(3) -0.003(2) 0.020(2) -0.005(2)
C60 0.094(4) 0.061(3) 0.044(3) 0.004(2) 0.028(3) 0.014(3)
C61 0.121(4) 0.056(3) 0.067(3) 0.007(3) 0.048(3) 0.028(3)
P1 0.0187(4) 0.0182(4) 0.0202(4) -0.0017(3) 0.0054(3) -0.0014(3)
P2 0.0243(4) 0.0270(4) 0.0192(4) -0.0057(4) -0.0021(3) 0.0100(3)
P3 0.0184(4) 0.0165(4) 0.0172(4) -0.0001(3) 0.0008(3) 0.0024(3)
Y1 0.01524(15) 0.01568(14) 0.01574(15) -0.00166(12) 0.00214(11) 0.00115(11)
Ru1 0.01620(13) 0.01568(12) 0.01869(13) -0.00081(10) 0.00588(10) 0.00075(10)
N1 0.0205(13) 0.0220(13) 0.0181(14) -0.0013(11) 0.0047(11) -0.0017(10)
N2 0.0211(13) 0.0178(13) 0.0183(13) -0.0041(11) -0.0007(11) 0.0024(10)
O1 0.082(2) 0.0564(17) 0.0364(16) 0.0008(14) 0.0177(15) 0.0195(16)

loop_
_atom_type_symbol
_atom_type_description
_atom_type_scat_dispersion_real
_atom_type_scat_dispersion_imag
_atom_type_scat_source
C C 0.0033 0.0016 'International Tables Vol C Tables 4.2.6.8 and 6.1.1.4'
H H 0.0000 0.0000 'International Tables Vol C Tables 4.2.6.8 and 6.1.1.4'
P P 0.1023 0.0942 'International Tables Vol C Tables 4.2.6.8 and 6.1.1.4'
Y Y -2.7962 3.5667 'International Tables Vol C Tables 4.2.6.8 and 6.1.1.4'
Ru Ru -1.2594 0.8363 'International Tables Vol C Tables 4.2.6.8 and 6.1.1.4'
N N 0.0061 0.0033 'International Tables Vol C Tables 4.2.6.8 and 6.1.1.4'
O O 0.0106 0.0060 'International Tables Vol C Tables 4.2.6.8 and 6.1.1.4'

loop_
_geom_angle_atom_site_label_1
_geom_angle_atom_site_label_2
_geom_angle_atom_site_label_3
_geom_angle
_geom_angle_site_symmetry_1
_geom_angle_site_symmetry_3
C2 C1 P1 120.8(2) . .
N1 C2 C3 113.2(2) . .
N1 C2 C1 111.6(2) . .
C3 C2 C1 106.6(2) . .
C8 C3 C4 117.2(3) . .
C8 C3 C2 120.5(3) . .
C4 C3 C2 122.2(3) . .
C3 C4 C5 120.7(3) . .
C6 C5 C4 120.6(3) . .
C5 C6 C7 119.8(3) . .
C6 C7 C8 119.5(3) . .
C7 C8 C3 122.2(3) . .
C11 C10 C15 118.4(3) . .
C11 C10 P1 119.6(2) . .
C15 C10 P1 121.9(2) . .
C10 C11 C12 121.2(3) . .
C13 C12 C11 119.6(4) . .
C14 C13 C12 120.0(3) . .
C13 C14 C15 120.6(3) . .
C14 C15 C10 120.3(3) . .
C17 C16 C21 118.1(3) . .
C17 C16 P1 123.3(3) . .
C21 C16 P1 118.6(2) . .
C16 C17 C18 120.1(3) . .
C19 C18 C17 120.9(3) . .
C20 C19 C18 119.0(3) . .
C19 C20 C21 120.7(4) . .
C20 C21 C16 121.2(3) . .
C26 C22 C23 107.1(3) . .
C26 C22 C27 125.6(3) . .
C23 C22 C27 126.2(3) . .
C26 C22 Ru1 72.63(17) . .
C23 C22 Ru1 71.10(16) . .
C27 C22 Ru1 130.9(2) . .
C24 C23 C22 108.3(3) . .
C24 C23 C28 125.2(3) . .
C22 C23 C28 126.1(3) . .
C24 C23 Ru1 73.19(16) . .
C22 C23 Ru1 71.07(16) . .
C28 C23 Ru1 127.7(2) . .
C23 C24 C25 108.1(3) . .
C23 C24 C29 125.7(3) . .
C25 C24 C29 125.3(3) . .
C23 C24 Ru1 69.97(16) . .
C25 C24 Ru1 72.18(16) . .
C29 C24 Ru1 131.8(2) . .
C26 C25 C24 107.3(3) . .
C26 C25 C30 126.0(3) . .
C24 C25 C30 125.6(3) . .
C26 C25 Ru1 70.58(17) . .
C24 C25 Ru1 71.04(16) . .
C30 C25 Ru1 132.6(2) . .
C22 C26 C25 109.2(3) . .
C22 C26 C31 125.4(3) . .
C25 C26 C31 124.8(3) . .
C22 C26 Ru1 70.41(16) . .
C25 C26 Ru1 72.75(17) . .
C31 C26 Ru1 130.4(2) . .
C33 C32 N2 122.4(3) . .
C33 C32 C37 116.8(3) . .
N2 C32 C37 120.8(2) . .
C34 C33 C32 122.1(3) . .
C33 C34 C35 121.7(3) . .
C36 C35 C34 116.7(3) . .
C36 C35 C38 121.8(3) . .
C34 C35 C38 121.5(3) . .
C35 C36 C37 122.9(3) . .
C36 C37 C32 119.8(3) . .
C36 C37 P2 124.3(2) . .
C32 C37 P2 115.9(2) . .
N2 C39 C40 121.5(2) . .
N2 C39 C44 122.2(3) . .
C40 C39 C44 116.3(3) . .
C41 C40 C39 120.6(3) . .
C41 C40 P3 123.2(2) . .
C39 C40 P3 116.2(2) . .
C42 C41 C40 122.5(3) . .
C41 C42 C43 116.6(3) . .
C41 C42 C45 122.0(3) . .
C43 C42 C45 121.3(3) . .
C44 C43 C42 122.7(3) . .
C43 C44 C39 121.3(3) . .
C46 C48 C47 110.7(3) . .
C46 C48 P2 110.3(2) . .
C47 C48 P2 114.4(3) . .
C50 C51 C49 110.4(3) . .
C50 C51 P2 110.7(2) . .
C49 C51 P2 109.9(2) . .
C52 C54 C53 110.9(3) . .
C52 C54 P3 110.3(2) . .
C53 C54 P3 110.0(2) . .
C55 C57 C56 110.5(3) . .
C55 C57 P3 114.7(2) . .
C56 C57 P3 110.2(2) . .
O1 C58 C59 107.3(3) . .
O1 C60 C61 110.0(4) . .
C10 P1 C16 101.59(14) . .
C10 P1 C1 99.37(13) . .
C16 P1 C1 96.27(13) . .
C10 P1 Ru1 119.02(10) . .
C16 P1 Ru1 113.53(9) . .
C1 P1 Ru1 122.87(10) . .
C37 P2 C51 106.01(14) . .
C37 P2 C48 104.57(14) . .
C51 P2 C48 104.26(16) . .
C37 P2 Y1 96.16(9) . .
C51 P2 Y1 122.88(11) . .
C48 P2 Y1 120.14(12) . .
C40 P3 C54 104.46(14) . .
C40 P3 C57 103.75(13) . .
C54 P3 C57 103.47(15) . .
C40 P3 Y1 97.10(9) . .
C54 P3 Y1 125.24(10) . .
C57 P3 Y1 119.38(10) . .
N1 Y1 N2 110.64(8) . .
N1 Y1 P2 101.65(7) . .
N2 Y1 P2 66.99(6) . .
N1 Y1 P3 98.98(6) . .
N2 Y1 P3 67.22(6) . .
P2 Y1 P3 133.89(2) . .
N1 Y1 Ru1 107.27(6) . .
N2 Y1 Ru1 141.89(6) . .
P2 Y1 Ru1 101.794(18) . .
P3 Y1 Ru1 110.680(18) . .
C22 Ru1 C23 37.83(11) . .
C22 Ru1 C26 36.96(11) . .
C23 Ru1 C26 61.85(11) . .
C22 Ru1 P1 162.06(8) . .
C23 Ru1 P1 126.65(8) . .
C26 Ru1 P1 136.88(9) . .
C22 Ru1 C24 62.19(10) . .
C23 Ru1 C24 36.84(11) . .
C26 Ru1 C24 61.32(11) . .
P1 Ru1 C24 99.89(8) . .
C22 Ru1 C25 61.94(11) . .
C23 Ru1 C25 61.70(11) . .
C26 Ru1 C25 36.66(11) . .
P1 Ru1 C25 104.61(8) . .
C24 Ru1 C25 36.78(11) . .
C22 Ru1 Y1 112.39(8) . .
C23 Ru1 Y1 128.54(8) . .
C26 Ru1 Y1 125.46(8) . .
P1 Ru1 Y1 84.53(2) . .
C24 Ru1 Y1 162.73(8) . .
C25 Ru1 Y1 157.85(8) . .
C2 N1 C9 110.6(2) . .
C2 N1 Y1 132.02(18) . .
C9 N1 Y1 117.12(18) . .
C39 N2 C32 115.4(2) . .
C39 N2 Y1 124.12(18) . .
C32 N2 Y1 120.47(17) . .
C58 O1 C60 114.3(3) . .

loop_
_geom_bond_atom_site_label_1
_geom_bond_atom_site_label_2
_geom_bond_distance
_geom_bond_site_symmetry_2
C1 C2 1.536(4) .
C1 P1 1.871(3) .
C2 N1 1.459(4) .
C2 C3 1.526(4) .
C3 C8 1.385(4) .
C3 C4 1.391(4) .
C4 C5 1.393(5) .
C5 C6 1.366(5) .
C6 C7 1.375(5) .
C7 C8 1.385(4) .
C9 N1 1.463(4) .
C10 C11 1.374(4) .
C10 C15 1.395(4) .
C10 P1 1.848(3) .
C11 C12 1.391(5) .
C12 C13 1.376(5) .
C13 C14 1.367(5) .
C14 C15 1.383(5) .
C16 C17 1.389(4) .
C16 C21 1.392(4) .
C16 P1 1.848(3) .
C17 C18 1.396(5) .
C18 C19 1.378(5) .
C19 C20 1.371(5) .
C20 C21 1.380(4) .
C22 C26 1.415(5) .
C22 C23 1.438(4) .
C22 C27 1.502(4) .
C22 Ru1 2.218(3) .
C23 C24 1.416(4) .
C23 C28 1.501(4) .
C23 Ru1 2.219(3) .
C24 C25 1.431(4) .
C24 C29 1.500(4) .
C24 Ru1 2.260(3) .
C25 C26 1.423(4) .
C25 C30 1.501(4) .
C25 Ru1 2.275(3) .
C26 C31 1.498(4) .
C26 Ru1 2.247(3) .
C32 C33 1.401(4) .
C32 N2 1.412(4) .
C32 C37 1.414(4) .
C33 C34 1.373(4) .
C34 C35 1.393(4) .
C35 C36 1.383(4) .
C35 C38 1.510(4) .
C36 C37 1.395(4) .
C37 P2 1.820(3) .
C39 N2 1.401(4) .
C39 C40 1.406(4) .
C39 C44 1.418(4) .
C40 C41 1.400(4) .
C40 P3 1.822(3) .
C41 C42 1.381(4) .
C42 C43 1.386(4) .
C42 C45 1.505(4) .
C43 C44 1.371(4) .
C46 C48 1.526(5) .
C47 C48 1.528(5) .
C48 P2 1.858(3) .
C49 C51 1.538(4) .
C50 C51 1.518(5) .
C51 P2 1.842(3) .
C52 C54 1.517(5) .
C53 C54 1.528(5) .
C54 P3 1.838(3) .
C55 C57 1.523(4) .
C56 C57 1.524(5) .
C57 P3 1.859(3) .
C58 O1 1.392(4) .
C58 C59 1.505(5) .
C60 O1 1.395(4) .
C60 C61 1.465(6) .
P1 Ru1 2.2562(8) .
P2 Y1 2.9266(9) .
P3 Y1 2.9375(8) .
Y1 N1 2.159(2) .
Y1 N2 2.375(2) .
Y1 Ru1 3.0096(4) .
